data_7215536
loop_
_publ_author_name
'Haynes, Delia A.'
'Weng, Ze F.'
'Jones, William'
'Motherwell, W. D. Samuel'

_publ_section_title
;
 The crystal structures of three novel lutidinium pamoate salts
;
_journal_coden_ASTM CRECF4
_journal_issue 2
_journal_name_full CrystEngComm
_journal_page_first 254
_journal_page_last 260
_journal_paper_doi 10.1039/b814214a
_journal_volume 11
_journal_year 2009
_chemical_formula_moiety 'C23 H14 O6, 2(C7 H10 N)'
_chemical_formula_sum 'C37 H34 N2 O6'
_chemical_formula_weight 602.66
_chemical_name_common '2,4 lutidine pamoate'
_space_group_IT_number 2
_symmetry_cell_setting triclinic
_symmetry_space_group_name_Hall '-P 1'
_symmetry_space_group_name_H-M 'P -1'
_atom_sites_solution_hydrogens geom
_atom_sites_solution_primary direct
_atom_sites_solution_secondary difmap
_audit_creation_method SHELXL-97
_cell_angle_alpha 72.76(3)
_cell_angle_beta 85.65(3)
_cell_angle_gamma 77.85(3)
_cell_formula_units_Z 2
_cell_length_a 8.2989(17)
_cell_length_b 11.453(2)
_cell_length_c 16.924(3)
_cell_measurement_reflns_used 26584
_cell_measurement_temperature 180(2)
_cell_measurement_theta_max 27.48
_cell_measurement_theta_min 1.02
_cell_volume 1501.7(6)
_computing_cell_refinement 'HKL Scalepack (Otwinowski & Minor 1997)'
_computing_data_collection 'Collect (Nonius B.V. 1998)'
_computing_data_reduction
;
HKL Denzo and Scalepack (Otwinowski & Minor 1997)
;
_computing_structure_refinement 'SHELXL-97 (Sheldrick, 1997)'
_computing_structure_solution 'SHELXS-97 (Sheldrick, 1990)'
_diffrn_ambient_temperature 180(2)
_diffrn_measured_fraction_theta_full 0.986
_diffrn_measured_fraction_theta_max 0.986
_diffrn_measurement_device_type 'Nonius Kappa CCD'
_diffrn_measurement_method 'Thin slice \w and \f scans'
_diffrn_radiation_source 'fine-focus sealed tube'
_diffrn_radiation_type MoK\a
_diffrn_radiation_wavelength 0.71073
_diffrn_reflns_av_R_equivalents 0.0536
_diffrn_reflns_av_sigmaI/netI 0.0793
_diffrn_reflns_limit_h_max 10
_diffrn_reflns_limit_h_min -10
_diffrn_reflns_limit_k_max 14
_diffrn_reflns_limit_k_min -14
_diffrn_reflns_limit_l_max 21
_diffrn_reflns_limit_l_min -21
_diffrn_reflns_number 14633
_diffrn_reflns_theta_full 27.38
_diffrn_reflns_theta_max 27.38
_diffrn_reflns_theta_min 3.53
_exptl_absorpt_coefficient_mu 0.091
_exptl_absorpt_correction_T_max 0.999
_exptl_absorpt_correction_T_min 0.886
_exptl_absorpt_correction_type multi-scan
_exptl_absorpt_process_details
;
multi-scan from symmetry-related measurements
Sortav (Blessing 1995)
;
_exptl_crystal_colour yellow
_exptl_crystal_density_diffrn 1.333
_exptl_crystal_density_method 'not measured'
_exptl_crystal_description blocks
_exptl_crystal_F_000 636
_exptl_crystal_size_max 0.18
_exptl_crystal_size_mid 0.07
_exptl_crystal_size_min 0.05
_refine_diff_density_max 0.478
_refine_diff_density_min -0.377
_refine_diff_density_rms 0.098
_refine_ls_extinction_method none
_refine_ls_goodness_of_fit_ref 1.035
_refine_ls_hydrogen_treatment constr
_refine_ls_matrix_type full
_refine_ls_number_parameters 410
_refine_ls_number_reflns 6734
_refine_ls_number_restraints 0
_refine_ls_restrained_S_all 1.035
_refine_ls_R_factor_all 0.1352
_refine_ls_R_factor_gt 0.0801
_refine_ls_shift/su_max 0.001
_refine_ls_shift/su_mean 0.000
_refine_ls_structure_factor_coef Fsqd
_refine_ls_weighting_details 'calc w=1/[\s^2^(Fo^2^)+(0.1489P)^2^+0.1269P] where P=(Fo^2^+2Fc^2^)/3'
_refine_ls_weighting_scheme calc
_refine_ls_wR_factor_gt 0.2129
_refine_ls_wR_factor_ref 0.2502
_reflns_number_gt 4009
_reflns_number_total 6734
_reflns_threshold_expression >2sigma(I)
_cod_duplicate_entry 7200389
_cod_data_source_file b814214a.cif
_cod_data_source_block 2_4
_cod_depositor_comments
;
 Updated bibliographic information.

 Antanas Vaitkus,
 2019-09-18

 Marked entry as a duplicate of entry 7200389.

 Antanas Vaitkus,
 2019-09-18
;
_cod_original_cell_volume 1501.6(5)
_cod_original_sg_symbol_H-M P-1
_cod_database_code 7215536

loop_
_symmetry_equiv_pos_as_xyz
'x, y, z'
'-x, -y, -z'

loop_
_atom_site_label
_atom_site_type_symbol
_atom_site_fract_x
_atom_site_fract_y
_atom_site_fract_z
_atom_site_U_iso_or_equiv
_atom_site_adp_type
_atom_site_occupancy
_atom_site_symmetry_multiplicity
_atom_site_calc_flag
_atom_site_refinement_flags
N11 N 0.7617(3) 0.9759(2) 0.65632(14) 0.0351(6) Uani 1 1 d .
H11 H 0.7530 0.9847 0.6033 0.042 Uiso 1 1 calc R
C12 C 0.8386(4) 1.0527(3) 0.67953(17) 0.0368(7) Uani 1 1 d .
C13 C 0.8539(4) 1.0363(3) 0.76295(18) 0.0403(7) Uani 1 1 d .
H13 H 0.9102 1.0884 0.7803 0.048 Uiso 1 1 calc R
C14 C 0.7880(4) 0.9446(3) 0.82219(17) 0.0390(7) Uani 1 1 d .
C15 C 0.7085(4) 0.8687(3) 0.79510(17) 0.0384(7) Uani 1 1 d .
H15 H 0.6617 0.8053 0.8336 0.046 Uiso 1 1 calc R
C16 C 0.6986(4) 0.8871(3) 0.71140(18) 0.0383(7) Uani 1 1 d .
H16 H 0.6452 0.8349 0.6925 0.046 Uiso 1 1 calc R
C17 C 0.8965(4) 1.1539(3) 0.61200(19) 0.0466(8) Uani 1 1 d .
H17A H 0.9517 1.1192 0.5683 0.070 Uiso 1 1 calc R
H17B H 0.9738 1.1892 0.6346 0.070 Uiso 1 1 calc R
H17C H 0.8017 1.2195 0.5889 0.070 Uiso 1 1 calc R
C18 C 0.8005(5) 0.9277(4) 0.91372(19) 0.0595(10) Uani 1 1 d .
H18A H 0.8881 0.9676 0.9228 0.089 Uiso 1 1 calc R
H18B H 0.8261 0.8385 0.9433 0.089 Uiso 1 1 calc R
H18C H 0.6953 0.9660 0.9344 0.089 Uiso 1 1 calc R
N21 N 0.6948(3) 0.4866(2) -0.15005(14) 0.0349(6) Uani 1 1 d .
H21 H 0.7130 0.4809 -0.0984 0.042 Uiso 1 1 calc R
C22 C 0.7845(4) 0.4014(2) -0.18475(16) 0.0324(6) Uani 1 1 d .
C23 C 0.7579(4) 0.4128(3) -0.26587(16) 0.0370(7) Uani 1 1 d .
H23 H 0.8216 0.3538 -0.2910 0.044 Uiso 1 1 calc R
C24 C 0.6402(4) 0.5085(3) -0.31214(17) 0.0381(7) Uani 1 1 d .
C25 C 0.5480(4) 0.5926(3) -0.27315(18) 0.0402(7) Uani 1 1 d .
H25 H 0.4646 0.6585 -0.3023 0.048 Uiso 1 1 calc R
C26 C 0.5793(4) 0.5791(3) -0.19203(17) 0.0388(7) Uani 1 1 d .
H26 H 0.5174 0.6367 -0.1653 0.047 Uiso 1 1 calc R
C27 C 0.9057(4) 0.2983(3) -0.13109(17) 0.0396(7) Uani 1 1 d .
H27A H 0.9469 0.3283 -0.0895 0.059 Uiso 1 1 calc R
H27B H 0.9979 0.2706 -0.1652 0.059 Uiso 1 1 calc R
H27C H 0.8516 0.2283 -0.1034 0.059 Uiso 1 1 calc R
C28 C 0.6147(5) 0.5224(3) -0.40211(17) 0.0513(9) Uani 1 1 d .
H28A H 0.6958 0.5672 -0.4363 0.077 Uiso 1 1 calc R
H28B H 0.5033 0.5693 -0.4181 0.077 Uiso 1 1 calc R
H28C H 0.6287 0.4397 -0.4104 0.077 Uiso 1 1 calc R
C311 C 0.6343(3) 0.6672(2) 0.13873(15) 0.0286(6) Uani 1 1 d .
O311 O 0.5179(2) 0.75663(17) 0.09189(11) 0.0366(5) Uani 1 1 d .
H311 H 0.5174 0.7459 0.0449 0.055 Uiso 1 1 calc R
C312 C 0.7281(3) 0.5719(2) 0.10484(15) 0.0292(6) Uani 1 1 d .
C313 C 0.8422(3) 0.4793(2) 0.15267(16) 0.0304(6) Uani 1 1 d .
H313 H 0.9063 0.4182 0.1295 0.037 Uiso 1 1 calc R
C314 C 0.8676(3) 0.4718(2) 0.23564(16) 0.0299(6) Uani 1 1 d .
C315 C 0.9792(4) 0.3713(3) 0.28580(17) 0.0363(7) Uani 1 1 d .
H315 H 1.0415 0.3095 0.2626 0.044 Uiso 1 1 calc R
C316 C 0.9994(4) 0.3614(3) 0.36711(17) 0.0407(7) Uani 1 1 d .
H316 H 1.0738 0.2928 0.4004 0.049 Uiso 1 1 calc R
C317 C 0.9085(4) 0.4541(3) 0.40102(17) 0.0393(7) Uani 1 1 d .
H317 H 0.9227 0.4474 0.4575 0.047 Uiso 1 1 calc R
C318 C 0.8001(4) 0.5535(3) 0.35422(16) 0.0345(7) Uani 1 1 d .
H318 H 0.7409 0.6148 0.3788 0.041 Uiso 1 1 calc R
C319 C 0.7745(3) 0.5669(2) 0.26942(15) 0.0284(6) Uani 1 1 d .
C320 C 0.6576(3) 0.6662(2) 0.21919(15) 0.0274(6) Uani 1 1 d .
C321 C 0.5452(3) 0.7630(2) 0.25490(16) 0.0299(6) Uani 1 1 d .
H32A H 0.4609 0.8116 0.2130 0.036 Uiso 1 1 calc R
H32B H 0.4865 0.7170 0.3034 0.036 Uiso 1 1 calc R
C322 C 0.6188(3) 0.8556(2) 0.28183(15) 0.0279(6) Uani 1 1 d .
C323 C 0.6120(3) 0.8517(2) 0.36518(15) 0.0294(6) Uani 1 1 d .
O323 O 0.5441(3) 0.76244(17) 0.42110(11) 0.0369(5) Uani 1 1 d .
H323 H 0.5476 0.7708 0.4686 0.055 Uiso 1 1 calc R
C324 C 0.6738(3) 0.9392(2) 0.39315(16) 0.0310(6) Uani 1 1 d .
C325 C 0.7274(4) 1.0366(2) 0.33617(16) 0.0332(6) Uani 1 1 d .
H325 H 0.7667 1.0959 0.3547 0.040 Uiso 1 1 calc R
C326 C 0.7257(3) 1.0506(2) 0.25074(16) 0.0315(6) Uani 1 1 d .
C327 C 0.7689(4) 1.1565(3) 0.19182(17) 0.0359(7) Uani 1 1 d .
H327 H 0.8038 1.2175 0.2106 0.043 Uiso 1 1 calc R
C328 C 0.7616(4) 1.1732(3) 0.10872(17) 0.0400(7) Uani 1 1 d .
H328 H 0.7869 1.2462 0.0699 0.048 Uiso 1 1 calc R
C329 C 0.7161(4) 1.0801(3) 0.08184(17) 0.0364(7) Uani 1 1 d .
H329 H 0.7135 1.0902 0.0241 0.044 Uiso 1 1 calc R
C330 C 0.6751(4) 0.9750(2) 0.13632(15) 0.0322(6) Uani 1 1 d .
H330 H 0.6465 0.9132 0.1160 0.039 Uiso 1 1 calc R
C331 C 0.6751(3) 0.9578(2) 0.22335(15) 0.0278(6) Uani 1 1 d .
C332 C 0.6968(4) 0.5717(3) 0.01823(16) 0.0344(7) Uani 1 1 d .
O331 O 0.5960(3) 0.66059(19) -0.02521(11) 0.0461(6) Uani 1 1 d .
O332 O 0.7742(3) 0.47990(18) -0.00530(11) 0.0422(5) Uani 1 1 d .
C333 C 0.6841(4) 0.9248(3) 0.48303(17) 0.0365(7) Uani 1 1 d .
O333 O 0.7535(3) 1.00103(19) 0.50287(11) 0.0461(6) Uani 1 1 d .
O334 O 0.6271(3) 0.83892(19) 0.53517(11) 0.0429(5) Uani 1 1 d .

loop_
_atom_site_aniso_label
_atom_site_aniso_U_11
_atom_site_aniso_U_22
_atom_site_aniso_U_33
_atom_site_aniso_U_23
_atom_site_aniso_U_13
_atom_site_aniso_U_12
N11 0.0368(14) 0.0363(13) 0.0329(12) -0.0153(10) -0.0068(10) 0.0009(11)
C12 0.0323(17) 0.0386(15) 0.0428(16) -0.0213(13) -0.0046(12) 0.0008(13)
C13 0.0377(18) 0.0460(17) 0.0451(17) -0.0276(14) -0.0020(13) -0.0043(14)
C14 0.0334(17) 0.0483(17) 0.0373(16) -0.0220(14) -0.0025(12) 0.0024(14)
C15 0.0398(18) 0.0375(15) 0.0376(15) -0.0139(13) -0.0010(12) -0.0026(13)
C16 0.0400(18) 0.0341(15) 0.0425(16) -0.0154(13) -0.0066(13) -0.0026(13)
C17 0.045(2) 0.0465(18) 0.0515(18) -0.0193(15) -0.0004(15) -0.0083(15)
C18 0.068(3) 0.082(3) 0.0364(17) -0.0281(18) -0.0011(16) -0.015(2)
N21 0.0441(15) 0.0349(13) 0.0295(12) -0.0112(10) 0.0002(10) -0.0132(11)
C22 0.0370(17) 0.0308(14) 0.0334(14) -0.0116(11) 0.0031(12) -0.0133(12)
C23 0.0487(19) 0.0340(15) 0.0311(14) -0.0110(12) 0.0045(12) -0.0139(13)
C24 0.0482(19) 0.0376(15) 0.0336(15) -0.0092(12) -0.0005(13) -0.0211(14)
C25 0.0460(19) 0.0348(15) 0.0395(16) -0.0071(13) -0.0036(13) -0.0111(14)
C26 0.0434(18) 0.0350(15) 0.0398(16) -0.0131(13) 0.0007(13) -0.0089(13)
C27 0.0459(19) 0.0377(16) 0.0392(15) -0.0154(13) 0.0008(13) -0.0115(14)
C28 0.077(3) 0.0499(19) 0.0282(15) -0.0059(14) -0.0058(15) -0.0215(18)
C311 0.0329(16) 0.0235(12) 0.0281(13) -0.0057(10) -0.0034(10) -0.0044(11)
O311 0.0444(13) 0.0333(10) 0.0296(10) -0.0092(8) -0.0102(8) 0.0018(9)
C312 0.0313(15) 0.0291(13) 0.0289(13) -0.0094(11) -0.0004(11) -0.0082(11)
C313 0.0339(16) 0.0257(13) 0.0333(14) -0.0125(11) 0.0023(11) -0.0045(11)
C314 0.0280(15) 0.0266(13) 0.0354(14) -0.0096(11) -0.0017(11) -0.0049(11)
C315 0.0366(17) 0.0292(14) 0.0401(15) -0.0107(12) -0.0055(12) 0.0028(12)
C316 0.0416(18) 0.0356(15) 0.0394(16) -0.0059(13) -0.0114(13) 0.0009(13)
C317 0.0466(19) 0.0398(16) 0.0282(14) -0.0061(12) -0.0074(12) -0.0039(14)
C318 0.0378(17) 0.0322(14) 0.0332(14) -0.0112(12) -0.0040(12) -0.0025(12)
C319 0.0288(15) 0.0261(13) 0.0301(13) -0.0067(10) -0.0015(10) -0.0065(11)
C320 0.0279(15) 0.0238(12) 0.0312(13) -0.0078(10) 0.0002(10) -0.0071(11)
C321 0.0291(15) 0.0297(13) 0.0316(14) -0.0113(11) 0.0003(11) -0.0040(11)
C322 0.0283(15) 0.0237(12) 0.0301(13) -0.0083(10) -0.0033(10) 0.0002(11)
C323 0.0315(15) 0.0257(13) 0.0290(13) -0.0074(11) 0.0002(11) -0.0018(11)
O323 0.0517(14) 0.0351(11) 0.0253(9) -0.0094(8) 0.0017(8) -0.0110(9)
C324 0.0312(16) 0.0305(14) 0.0305(14) -0.0114(11) -0.0040(11) 0.0009(12)
C325 0.0358(17) 0.0277(13) 0.0374(15) -0.0122(11) -0.0064(12) -0.0027(12)
C326 0.0300(16) 0.0273(13) 0.0352(14) -0.0099(11) -0.0017(11) 0.0003(11)
C327 0.0397(18) 0.0288(14) 0.0395(16) -0.0105(12) -0.0015(12) -0.0062(12)
C328 0.0483(19) 0.0282(14) 0.0370(15) -0.0012(12) 0.0010(13) -0.0061(13)
C329 0.0489(19) 0.0313(14) 0.0267(13) -0.0075(11) -0.0001(12) -0.0042(13)
C330 0.0393(17) 0.0290(13) 0.0276(13) -0.0078(11) -0.0011(11) -0.0057(12)
C331 0.0271(15) 0.0262(13) 0.0282(13) -0.0080(10) -0.0016(10) -0.0002(11)
C332 0.0423(18) 0.0298(14) 0.0317(14) -0.0075(12) 0.0007(12) -0.0107(13)
O331 0.0639(15) 0.0384(12) 0.0328(11) -0.0118(9) -0.0122(10) 0.0031(11)
O332 0.0590(15) 0.0371(11) 0.0318(10) -0.0158(9) -0.0028(9) -0.0030(10)
C333 0.0395(18) 0.0363(15) 0.0317(14) -0.0124(12) -0.0055(12) 0.0022(13)
O333 0.0648(16) 0.0457(12) 0.0334(11) -0.0156(10) -0.0088(10) -0.0142(11)
O334 0.0571(15) 0.0426(12) 0.0290(10) -0.0101(9) -0.0032(9) -0.0094(10)

loop_
_atom_type_symbol
_atom_type_description
_atom_type_scat_dispersion_real
_atom_type_scat_dispersion_imag
_atom_type_scat_source
C C 0.0033 0.0016 'International Tables Vol C Tables 4.2.6.8 and 6.1.1.4'
H H 0.0000 0.0000 'International Tables Vol C Tables 4.2.6.8 and 6.1.1.4'
N N 0.0061 0.0033 'International Tables Vol C Tables 4.2.6.8 and 6.1.1.4'
O O 0.0106 0.0060 'International Tables Vol C Tables 4.2.6.8 and 6.1.1.4'

loop_
_geom_angle_atom_site_label_1
_geom_angle_atom_site_label_2
_geom_angle_atom_site_label_3
_geom_angle
C16 N11 C12 121.8(2)
C16 N11 H11 119.1
C12 N11 H11 119.1
N11 C12 C13 118.5(3)
N11 C12 C17 117.0(2)
C13 C12 C17 124.4(3)
C12 C13 C14 121.1(3)
C12 C13 H13 119.5
C14 C13 H13 119.5
C15 C14 C13 118.2(3)
C15 C14 C18 120.3(3)
C13 C14 C18 121.6(3)
C16 C15 C14 118.7(3)
C16 C15 H15 120.6
C14 C15 H15 120.6
N11 C16 C15 121.7(3)
N11 C16 H16 119.1
C15 C16 H16 119.1
C12 C17 H17A 109.5
C12 C17 H17B 109.5
H17A C17 H17B 109.5
C12 C17 H17C 109.5
H17A C17 H17C 109.5
H17B C17 H17C 109.5
C14 C18 H18A 109.5
C14 C18 H18B 109.5
H18A C18 H18B 109.5
C14 C18 H18C 109.5
H18A C18 H18C 109.5
H18B C18 H18C 109.5
C26 N21 C22 121.7(2)
C26 N21 H21 119.2
C22 N21 H21 119.2
N21 C22 C23 118.7(3)
N21 C22 C27 117.4(2)
C23 C22 C27 123.9(3)
C22 C23 C24 121.5(3)
C22 C23 H23 119.2
C24 C23 H23 119.2
C23 C24 C25 117.7(3)
C23 C24 C28 121.2(3)
C25 C24 C28 121.0(3)
C26 C25 C24 119.1(3)
C26 C25 H25 120.5
C24 C25 H25 120.5
N21 C26 C25 121.3(3)
N21 C26 H26 119.4
C25 C26 H26 119.4
C22 C27 H27A 109.5
C22 C27 H27B 109.5
H27A C27 H27B 109.5
C22 C27 H27C 109.5
H27A C27 H27C 109.5
H27B C27 H27C 109.5
C24 C28 H28A 109.5
C24 C28 H28B 109.5
H28A C28 H28B 109.5
C24 C28 H28C 109.5
H28A C28 H28C 109.5
H28B C28 H28C 109.5
O311 C311 C320 119.7(2)
O311 C311 C312 119.1(2)
C320 C311 C312 121.1(2)
C311 O311 H311 109.5
C313 C312 C311 119.4(2)
C313 C312 C332 120.1(2)
C311 C312 C332 120.4(2)
C312 C313 C314 121.8(2)
C312 C313 H313 119.1
C314 C313 H313 119.1
C313 C314 C315 121.1(2)
C313 C314 C319 118.8(2)
C315 C314 C319 120.1(2)
C316 C315 C314 121.2(3)
C316 C315 H315 119.4
C314 C315 H315 119.4
C315 C316 C317 119.3(3)
C315 C316 H316 120.4
C317 C316 H316 120.4
C318 C317 C316 121.3(3)
C318 C317 H317 119.4
C316 C317 H317 119.4
C317 C318 C319 121.3(3)
C317 C318 H318 119.4
C319 C318 H318 119.4
C318 C319 C320 123.2(2)
C318 C319 C314 116.9(2)
C320 C319 C314 119.8(2)
C311 C320 C319 119.0(2)
C311 C320 C321 119.2(2)
C319 C320 C321 121.5(2)
C322 C321 C320 119.7(2)
C322 C321 H32A 107.4
C320 C321 H32A 107.4
C322 C321 H32B 107.4
C320 C321 H32B 107.4
H32A C321 H32B 106.9
C323 C322 C331 118.0(2)
C323 C322 C321 119.5(2)
C331 C322 C321 122.0(2)
O323 C323 C322 119.2(2)
O323 C323 C324 119.1(2)
C322 C323 C324 121.7(2)
C323 O323 H323 109.5
C325 C324 C323 119.2(2)
C325 C324 C333 119.8(3)
C323 C324 C333 121.0(2)
C324 C325 C326 121.5(3)
C324 C325 H325 119.3
C326 C325 H325 119.3
C325 C326 C327 121.2(3)
C325 C326 C331 119.1(2)
C327 C326 C331 119.6(2)
C328 C327 C326 121.7(3)
C328 C327 H327 119.2
C326 C327 H327 119.2
C327 C328 C329 118.6(3)
C327 C328 H328 120.7
C329 C328 H328 120.7
C330 C329 C328 122.0(3)
C330 C329 H329 119.0
C328 C329 H329 119.0
C329 C330 C331 120.4(3)
C329 C330 H330 119.8
C331 C330 H330 119.8
C326 C331 C330 117.6(2)
C326 C331 C322 120.2(2)
C330 C331 C322 122.1(3)
O331 C332 O332 124.3(3)
O331 C332 C312 118.5(2)
O332 C332 C312 117.1(2)
O334 C333 O333 123.4(3)
O334 C333 C324 119.6(3)
O333 C333 C324 116.9(3)

loop_
_geom_bond_atom_site_label_1
_geom_bond_atom_site_label_2
_geom_bond_distance
N11 C16 1.329(4)
N11 C12 1.347(4)
N11 H11 0.8800
C12 C13 1.380(4)
C12 C17 1.499(4)
C13 C14 1.393(4)
C13 H13 0.9500
C14 C15 1.387(4)
C14 C18 1.512(4)
C15 C16 1.375(4)
C15 H15 0.9500
C16 H16 0.9500
C17 H17A 0.9800
C17 H17B 0.9800
C17 H17C 0.9800
C18 H18A 0.9800
C18 H18B 0.9800
C18 H18C 0.9800
N21 C26 1.332(4)
N21 C22 1.348(4)
N21 H21 0.8800
C22 C23 1.370(4)
C22 C27 1.495(4)
C23 C24 1.388(4)
C23 H23 0.9500
C24 C25 1.393(4)
C24 C28 1.510(4)
C25 C26 1.374(4)
C25 H25 0.9500
C26 H26 0.9500
C27 H27A 0.9800
C27 H27B 0.9800
C27 H27C 0.9800
C28 H28A 0.9800
C28 H28B 0.9800
C28 H28C 0.9800
C311 O311 1.352(3)
C311 C320 1.386(4)
C311 C312 1.440(4)
O311 H311 0.8400
C312 C313 1.364(4)
C312 C332 1.509(4)
C313 C314 1.411(4)
C313 H313 0.9500
C314 C315 1.413(4)
C314 C319 1.434(4)
C315 C316 1.367(4)
C315 H315 0.9500
C316 C317 1.408(4)
C316 H316 0.9500
C317 C318 1.370(4)
C317 H317 0.9500
C318 C319 1.425(4)
C318 H318 0.9500
C319 C320 1.430(4)
C320 C321 1.530(4)
C321 C322 1.519(4)
C321 H32A 0.9900
C321 H32B 0.9900
C322 C323 1.395(3)
C322 C331 1.429(4)
C323 O323 1.358(3)
C323 C324 1.424(4)
O323 H323 0.8400
C324 C325 1.370(4)
C324 C333 1.488(4)
C325 C326 1.408(4)
C325 H325 0.9500
C326 C327 1.416(4)
C326 C331 1.424(4)
C327 C328 1.366(4)
C327 H327 0.9500
C328 C329 1.403(4)
C328 H328 0.9500
C329 C330 1.372(4)
C329 H329 0.9500
C330 C331 1.427(3)
C330 H330 0.9500
C332 O331 1.253(3)
C332 O332 1.265(3)
C333 O334 1.260(3)
C333 O333 1.273(4)

loop_
_geom_hbond_atom_site_label_D
_geom_hbond_atom_site_label_H
_geom_hbond_atom_site_label_A
_geom_hbond_distance_DH
_geom_hbond_distance_HA
_geom_hbond_distance_DA
_geom_hbond_angle_DHA
N11 H11 O333 0.88 1.65 2.531(3) 175.2
N21 H21 O332 0.88 1.69 2.560(3) 170.9

loop_
_geom_torsion_atom_site_label_1
_geom_torsion_atom_site_label_2
_geom_torsion_atom_site_label_3
_geom_torsion_atom_site_label_4
_geom_torsion
C16 N11 C12 C13 1.1(4)
C16 N11 C12 C17 -176.6(3)
N11 C12 C13 C14 -1.5(4)
C17 C12 C13 C14 176.0(3)
C12 C13 C14 C15 0.9(4)
C12 C13 C14 C18 -178.6(3)
C13 C14 C15 C16 0.2(4)
C18 C14 C15 C16 179.6(3)
C12 N11 C16 C15 0.0(4)
C14 C15 C16 N11 -0.6(4)
C26 N21 C22 C23 1.5(4)
C26 N21 C22 C27 -177.3(3)
N21 C22 C23 C24 -0.8(4)
C27 C22 C23 C24 178.0(3)
C22 C23 C24 C25 -0.6(4)
C22 C23 C24 C28 178.4(3)
C23 C24 C25 C26 1.3(4)
C28 C24 C25 C26 -177.7(3)
C22 N21 C26 C25 -0.9(4)
C24 C25 C26 N21 -0.6(5)
O311 C311 C312 C313 -178.0(2)
C320 C311 C312 C313 -0.2(4)
O311 C311 C312 C332 -0.1(4)
C320 C311 C312 C332 177.7(2)
C311 C312 C313 C314 2.0(4)
C332 C312 C313 C314 -175.9(3)
C312 C313 C314 C315 176.2(3)
C312 C313 C314 C319 -2.2(4)
C313 C314 C315 C316 -177.5(3)
C319 C314 C315 C316 0.9(4)
C314 C315 C316 C317 -0.8(5)
C315 C316 C317 C318 0.2(5)
C316 C317 C318 C319 0.3(5)
C317 C318 C319 C320 177.2(3)
C317 C318 C319 C314 -0.2(4)
C313 C314 C319 C318 178.0(3)
C315 C314 C319 C318 -0.4(4)
C313 C314 C319 C320 0.5(4)
C315 C314 C319 C320 -177.9(3)
O311 C311 C320 C319 176.4(2)
C312 C311 C320 C319 -1.4(4)
O311 C311 C320 C321 2.9(4)
C312 C311 C320 C321 -174.9(2)
C318 C319 C320 C311 -176.1(3)
C314 C319 C320 C311 1.2(4)
C318 C319 C320 C321 -2.8(4)
C314 C319 C320 C321 174.5(2)
C311 C320 C321 C322 -118.2(3)
C319 C320 C321 C322 68.4(3)
C320 C321 C322 C323 -115.1(3)
C320 C321 C322 C331 73.6(3)
C331 C322 C323 O323 173.7(2)
C321 C322 C323 O323 2.0(4)
C331 C322 C323 C324 -6.0(4)
C321 C322 C323 C324 -177.7(2)
O323 C323 C324 C325 -173.6(2)
C322 C323 C324 C325 6.1(4)
O323 C323 C324 C333 7.7(4)
C322 C323 C324 C333 -172.6(2)
C323 C324 C325 C326 -1.2(4)
C333 C324 C325 C326 177.5(2)
C324 C325 C326 C327 175.0(3)
C324 C325 C326 C331 -3.3(4)
C325 C326 C327 C328 -177.5(3)
C331 C326 C327 C328 0.8(4)
C326 C327 C328 C329 -2.5(4)
C327 C328 C329 C330 1.6(5)
C328 C329 C330 C331 1.0(4)
C325 C326 C331 C330 -179.9(2)
C327 C326 C331 C330 1.8(4)
C325 C326 C331 C322 3.3(4)
C327 C326 C331 C322 -175.1(2)
C329 C330 C331 C326 -2.6(4)
C329 C330 C331 C322 174.1(3)
C323 C322 C331 C326 1.3(4)
C321 C322 C331 C326 172.8(2)
C323 C322 C331 C330 -175.3(2)
C321 C322 C331 C330 -3.9(4)
C313 C312 C332 O331 -177.3(3)
C311 C312 C332 O331 4.8(4)
C313 C312 C332 O332 3.4(4)
C311 C312 C332 O332 -174.5(2)
C325 C324 C333 O334 176.4(3)
C323 C324 C333 O334 -4.9(4)
C325 C324 C333 O333 -4.4(4)
C323 C324 C333 O333 174.3(3)
